data_4002826
loop_
_publ_author_name
'Li, Yan-Yan'
'Liu, Peng-Fei'
'Wu, Li-Ming'

_publ_section_title
;
 Ba6Zn7Ga2S16: A Wide Band Gap Sulfide with Phase-Matchable Infrared NLO
 Properties
;
_journal_issue 12
_journal_name_full 'Chemistry of Materials'
_journal_page_first 5259
_journal_paper_doi 10.1021/acs.chemmater.7b01321
_journal_volume 29
_journal_year 2017
_chemical_formula_sum 'Ba6 Ga2 S16 Zn7'
_chemical_formula_weight 1934.03
_chemical_name_systematic
; 
 ? 
;
_space_group_IT_number 146
_symmetry_cell_setting trigonal
_symmetry_space_group_name_Hall 'R 3'
_symmetry_space_group_name_H-M 'R 3 :H'
_atom_sites_solution_primary direct
_atom_sites_solution_secondary difmap
_audit_creation_method SHELXL-97
_cell_angle_alpha 90.00
_cell_angle_beta 90.00
_cell_angle_gamma 120.00
_cell_formula_units_Z 3
_cell_length_a 9.7723(4)
_cell_length_b 9.7723(4)
_cell_length_c 27.006(2)
_cell_measurement_reflns_used 2826
_cell_measurement_temperature 293(2)
_cell_measurement_theta_max 27.4507
_cell_measurement_theta_min 2.2625
_cell_volume 2233.5(2)
_computing_structure_refinement 'SHELXL-97 (Sheldrick, 1997)'
_computing_structure_solution 'SHELXS-97 (Sheldrick, 1990)'
_diffrn_ambient_temperature 293(2)
_diffrn_measured_fraction_theta_full 27.45
_diffrn_measured_fraction_theta_max 27.45
_diffrn_measurement_device_type graphite
_diffrn_radiation_monochromator graphite
_diffrn_radiation_source 'fine-focus sealed tube'
_diffrn_radiation_type MoK\a
_diffrn_radiation_wavelength 0.71073
_diffrn_reflns_av_R_equivalents 0.0466
_diffrn_reflns_av_sigmaI/netI 0.0621
_diffrn_reflns_limit_h_max 12
_diffrn_reflns_limit_h_min -7
_diffrn_reflns_limit_k_max 12
_diffrn_reflns_limit_k_min -12
_diffrn_reflns_limit_l_max 34
_diffrn_reflns_limit_l_min -34
_diffrn_reflns_number 6529
_diffrn_reflns_theta_full 27.45
_diffrn_reflns_theta_max 27.45
_diffrn_reflns_theta_min 2.26
_exptl_absorpt_coefficient_mu 16.203
_exptl_absorpt_correction_T_max 1.0000
_exptl_absorpt_correction_T_min 0.7236
_exptl_absorpt_correction_type multi-scan
_exptl_crystal_colour Colorless
_exptl_crystal_density_diffrn 4.314
_exptl_crystal_density_method 'not measured'
_exptl_crystal_description Prism
_exptl_crystal_F_000 2592
_exptl_crystal_size_max 0.2000
_exptl_crystal_size_mid 0.2000
_exptl_crystal_size_min 0.2000
_refine_diff_density_max 0.854
_refine_diff_density_min -0.886
_refine_diff_density_rms 0.177
_refine_ls_abs_structure_details 'Flack H D (1983), Acta Cryst. A39, 876-881'
_refine_ls_abs_structure_Flack 0.00(3)
_refine_ls_extinction_coef 0.00102(2)
_refine_ls_extinction_expression Fc^*^=kFc[1+0.001xFc^2^\l^3^/sin(2\q)]^-1/4^
_refine_ls_extinction_method SHELXL
_refine_ls_goodness_of_fit_ref 0.968
_refine_ls_matrix_type full
_refine_ls_number_parameters 100
_refine_ls_number_reflns 2286
_refine_ls_number_restraints 2
_refine_ls_restrained_S_all 0.968
_refine_ls_R_factor_all 0.0253
_refine_ls_R_factor_gt 0.0231
_refine_ls_shift/su_max 0.001
_refine_ls_shift/su_mean 0.000
_refine_ls_structure_factor_coef Fsqd
_refine_ls_weighting_details 'calc w=1/[\s^2^(Fo^2^)+(0.0009P)^2^+0.0000P] where P=(Fo^2^+2Fc^2^)/3'
_refine_ls_weighting_scheme calc
_refine_ls_wR_factor_gt 0.0424
_refine_ls_wR_factor_ref 0.0446
_reflns_number_gt 2046
_reflns_number_total 2286
_reflns_threshold_expression >2sigma(I)
_cod_data_source_file cm7b01321_si_002.cif
_cod_data_source_block a
_cod_depositor_comments
;
The following automatic conversions were performed:

'_exptl_absorpt_correction_type' value 'Multi-scan' changed to
'multi-scan' according to
/home/data/users/saulius/crontab/automatic-downloads/current/ACS/lib/dictionaries/cif_core.dic
dictionary named 'cif_core.dic' version 2.4.2 from 2011-04-26.

Automatic conversion script
Id: cif_fix_values 4973 2017-02-22 13:04:09Z antanas 
;
_cod_original_sg_symbol_H-M R3
_cod_database_code 4002826

loop_
_symmetry_equiv_pos_as_xyz
'x, y, z'
'-y, x-y, z'
'-x+y, -x, z'
'x+2/3, y+1/3, z+1/3'
'-y+2/3, x-y+1/3, z+1/3'
'-x+y+2/3, -x+1/3, z+1/3'
'x+1/3, y+2/3, z+2/3'
'-y+1/3, x-y+2/3, z+2/3'
'-x+y+1/3, -x+2/3, z+2/3'

loop_
_atom_site_label
_atom_site_type_symbol
_atom_site_fract_x
_atom_site_fract_y
_atom_site_fract_z
_atom_site_U_iso_or_equiv
_atom_site_adp_type
_atom_site_occupancy
_atom_site_symmetry_multiplicity
_atom_site_calc_flag
_atom_site_refinement_flags
Ba1 Ba 0.35464(6) 0.08476(6) 0.244963(18) 0.01639(14) Uani 1 1 d .
Ba2 Ba 0.43443(7) 0.40462(7) 0.114519(17) 0.01791(15) Uani 1 1 d .
Zn1 Zn 0.30791(12) 0.43654(13) 0.31272(4) 0.0118(2) Uani 1 1 d .
Zn2 Zn 0.03025(12) 0.21892(12) 0.04426(4) 0.0116(2) Uani 1 1 d .
Zn3 Zn 0.0000 0.0000 0.3589(3) 0.0194(14) Uani 0.79(2) 3 d SP
Zn3' Zn 0.0000 0.0000 0.3350(9) 0.014(4) Uiso 0.20(2) 3 d SP
Ga1 Ga 0.0000 0.0000 0.53637(7) 0.0114(4) Uani 1 3 d S
Ga2 Ga 0.0000 0.0000 0.15744(7) 0.0108(4) Uani 1 3 d S
S1 S 0.4432(2) 0.1379(2) 0.01614(8) 0.0142(4) Uani 1 1 d .
S2 S 0.3337(3) 0.4409(3) 0.22775(10) 0.0151(5) Uani 1 1 d .
S3 S 0.25552(19) 0.1958(2) 0.34590(7) 0.0099(4) Uani 1 1 d .
S4 S 0.2270(3) 0.0136(3) 0.12880(10) 0.0169(6) Uani 1 1 d .
S5 S 0.0000 0.0000 -0.00003(12) 0.0123(6) Uani 1 3 d S
S6 S 0.0000 0.0000 0.45298(16) 0.0132(8) Uani 1 3 d S
S7 S 0.0000 0.0000 0.23937(17) 0.0134(9) Uani 1 3 d S
S8 S 0.0000 0.0000 0.8464(2) 0.0126(5) Uani 1 3 d S

loop_
_atom_site_aniso_label
_atom_site_aniso_U_11
_atom_site_aniso_U_22
_atom_site_aniso_U_33
_atom_site_aniso_U_23
_atom_site_aniso_U_13
_atom_site_aniso_U_12
Ba1 0.0167(3) 0.0228(3) 0.0120(3) 0.0013(2) 0.0017(2) 0.0117(3)
Ba2 0.0247(3) 0.0224(3) 0.0114(3) -0.0002(2) -0.0039(2) 0.0153(2)
Zn1 0.0123(5) 0.0125(5) 0.0104(6) 0.0018(4) 0.0002(5) 0.0060(4)
Zn2 0.0127(5) 0.0131(5) 0.0097(5) 0.0013(4) 0.0014(4) 0.0070(4)
Zn3 0.0094(11) 0.0094(11) 0.039(3) 0.000 0.000 0.0047(5)
Ga1 0.0131(5) 0.0131(5) 0.0080(10) 0.000 0.000 0.0066(3)
Ga2 0.0125(5) 0.0125(5) 0.0074(10) 0.000 0.000 0.0063(3)
S1 0.0122(9) 0.0115(9) 0.0195(11) 0.0064(8) 0.0063(8) 0.0063(8)
S2 0.0220(12) 0.0145(11) 0.0104(13) 0.0022(9) 0.0003(10) 0.0103(9)
S3 0.0089(8) 0.0097(8) 0.0108(9) 0.0019(7) 0.0001(7) 0.0044(7)
S4 0.0167(12) 0.0306(13) 0.0061(12) -0.0019(10) 0.0003(9) 0.0139(10)
S5 0.0120(9) 0.0120(9) 0.0129(16) 0.000 0.000 0.0060(4)
S6 0.0181(12) 0.0181(12) 0.003(2) 0.000 0.000 0.0091(6)
S7 0.0166(13) 0.0166(13) 0.007(2) 0.000 0.000 0.0083(6)
S8 0.0139(7) 0.0139(7) 0.0101(12) 0.000 0.000 0.0069(4)

loop_
_atom_type_symbol
_atom_type_description
_atom_type_scat_dispersion_real
_atom_type_scat_dispersion_imag
_atom_type_scat_source
S S 0.1246 0.1234 'International Tables Vol C Tables 4.2.6.8 and 6.1.1.4'
Zn Zn 0.2839 1.4301 'International Tables Vol C Tables 4.2.6.8 and 6.1.1.4'
Ga Ga 0.2307 1.6083 'International Tables Vol C Tables 4.2.6.8 and 6.1.1.4'
Ba Ba -0.3244 2.2819 'International Tables Vol C Tables 4.2.6.8 and 6.1.1.4'

loop_
_geom_angle_atom_site_label_1
_geom_angle_atom_site_label_2
_geom_angle_atom_site_label_3
_geom_angle
_geom_angle_site_symmetry_1
_geom_angle_site_symmetry_3
S7 Ba1 S3 69.81(8) . .
S7 Ba1 S8 131.33(8) . 4_554
S3 Ba1 S8 121.40(7) . 4_554
S7 Ba1 S4 69.48(9) . .
S3 Ba1 S4 135.89(5) . .
S8 Ba1 S4 76.21(9) 4_554 .
S7 Ba1 S2 136.60(5) . 2_655
S3 Ba1 S2 130.98(6) . 2_655
S8 Ba1 S2 75.56(4) 4_554 2_655
S4 Ba1 S2 91.05(7) . 2_655
S7 Ba1 S1 102.63(8) . 6
S3 Ba1 S1 65.56(4) . 6
S8 Ba1 S1 125.57(7) 4_554 6
S4 Ba1 S1 140.61(6) . 6
S2 Ba1 S1 67.97(5) 2_655 6
S7 Ba1 S2 70.56(4) . 3
S3 Ba1 S2 110.17(5) . 3
S8 Ba1 S2 128.11(7) 4_554 3
S4 Ba1 S2 70.77(6) . 3
S2 Ba1 S2 66.40(8) 2_655 3
S1 Ba1 S2 70.32(5) 6 3
S7 Ba1 S2 70.21(4) . .
S3 Ba1 S2 67.51(5) . .
S8 Ba1 S2 72.49(4) 4_554 .
S4 Ba1 S2 83.33(7) . .
S2 Ba1 S2 147.99(7) 2_655 .
S1 Ba1 S2 131.82(6) 6 .
S2 Ba1 S2 138.51(6) 3 .
S7 Ba1 Zn2 104.01(8) . 5
S3 Ba1 Zn2 38.82(3) . 5
S8 Ba1 Zn2 109.84(9) 4_554 5
S4 Ba1 Zn2 173.36(5) . 5
S2 Ba1 Zn2 93.12(5) 2_655 5
S1 Ba1 Zn2 37.96(3) 6 5
S2 Ba1 Zn2 106.27(5) 3 5
S2 Ba1 Zn2 95.78(5) . 5
S7 Ba1 S5 130.39(7) . 4
S3 Ba1 S5 61.48(4) . 4
S8 Ba1 S5 72.78(9) 4_554 4
S4 Ba1 S5 148.60(6) . 4
S2 Ba1 S5 86.03(5) 2_655 4
S1 Ba1 S5 65.88(4) 6 4
S2 Ba1 S5 134.51(5) 3 4
S2 Ba1 S5 82.80(4) . 4
Zn2 Ba1 S5 37.12(4) 5 4
S7 Ba1 Zn1 75.49(5) . 3
S3 Ba1 Zn1 79.29(4) . 3
S8 Ba1 Zn1 148.84(2) 4_554 3
S4 Ba1 Zn1 105.99(5) . 3
S2 Ba1 Zn1 73.34(4) 2_655 3
S1 Ba1 Zn1 37.41(3) 6 3
S2 Ba1 Zn1 36.20(5) 3 3
S2 Ba1 Zn1 138.48(4) . 3
Zn2 Ba1 Zn1 70.37(3) 5 3
S5 Ba1 Zn1 103.06(4) 4 3
S7 Ba1 Ga2 34.26(9) . .
S3 Ba1 Ga2 101.31(4) . .
S8 Ba1 Ga2 103.13(8) 4_554 .
S4 Ba1 Ga2 35.61(5) . .
S2 Ba1 Ga2 120.23(5) 2_655 .
S1 Ba1 Ga2 129.76(4) 6 .
S2 Ba1 Ga2 70.18(4) 3 .
S2 Ba1 Ga2 69.94(4) . .
Zn2 Ba1 Ga2 138.04(3) 5 .
S5 Ba1 Ga2 152.152(18) 4 .
Zn1 Ba1 Ga2 94.05(2) 3 .
S6 Ba2 S3 70.50(8) 7_554 9_554
S6 Ba2 S8 133.59(9) 7_554 4_554
S3 Ba2 S8 152.49(9) 9_554 4_554
S6 Ba2 S2 69.00(9) 7_554 .
S3 Ba2 S2 128.66(6) 9_554 .
S8 Ba2 S2 78.19(10) 4_554 .
S6 Ba2 S4 131.55(5) 7_554 .
S3 Ba2 S4 95.72(5) 9_554 .
S8 Ba2 S4 77.21(4) 4_554 .
S2 Ba2 S4 88.43(7) . .
S6 Ba2 S1 98.35(7) 7_554 3_665
S3 Ba2 S1 65.90(5) 9_554 3_665
S8 Ba2 S1 93.84(8) 4_554 3_665
S2 Ba2 S1 149.81(5) . 3_665
S4 Ba2 S1 118.48(6) . 3_665
S6 Ba2 S4 73.26(4) 7_554 3_665
S3 Ba2 S4 108.17(5) 9_554 3_665
S8 Ba2 S4 74.22(4) 4_554 3_665
S2 Ba2 S4 88.87(7) . 3_665
S4 Ba2 S4 151.24(7) . 3_665
S1 Ba2 S4 60.98(5) 3_665 3_665
S6 Ba2 Zn1 102.20(8) 7_554 9_554
S3 Ba2 Zn1 38.49(4) 9_554 9_554
S8 Ba2 Zn1 114.33(9) 4_554 9_554
S2 Ba2 Zn1 166.95(5) . 9_554
S4 Ba2 Zn1 90.84(5) . 9_554
S1 Ba2 Zn1 38.05(3) 3_665 9_554
S4 Ba2 Zn1 97.92(5) 3_665 9_554
S6 Ba2 Zn2 75.31(4) 7_554 .
S3 Ba2 Zn2 36.60(3) 9_554 .
S8 Ba2 Zn2 145.45(3) 4_554 .
S2 Ba2 Zn2 102.35(5) . .
S4 Ba2 Zn2 68.31(4) . .
S1 Ba2 Zn2 100.47(4) 3_665 .
S4 Ba2 Zn2 139.98(5) 3_665 .
Zn1 Ba2 Zn2 65.40(3) 9_554 .
S6 Ba2 Zn3 39.63(13) 7_554 7_554
S3 Ba2 Zn3 35.11(9) 9_554 7_554
S8 Ba2 Zn3 154.18(3) 4_554 7_554
S2 Ba2 Zn3 107.96(11) . 7_554
S4 Ba2 Zn3 127.10(6) . 7_554
S1 Ba2 Zn3 68.00(8) 3_665 7_554
S4 Ba2 Zn3 80.77(5) 3_665 7_554
Zn1 Ba2 Zn3 62.58(11) 9_554 7_554
Zn2 Ba2 Zn3 59.21(3) . 7_554
S6 Ba2 Ba1 85.42(7) 7_554 3_665
S3 Ba2 Ba1 151.23(4) 9_554 3_665
S8 Ba2 Ba1 48.17(6) 4_554 3_665
S2 Ba2 Ba1 49.57(4) . 3_665
S4 Ba2 Ba1 112.29(5) . 3_665
S1 Ba2 Ba1 103.83(3) 3_665 3_665
S4 Ba2 Ba1 47.75(4) 3_665 3_665
Zn1 Ba2 Ba1 141.53(2) 9_554 3_665
Zn2 Ba2 Ba1 150.86(2) . 3_665
Zn3 Ba2 Ba1 116.46(8) 7_554 3_665
S6 Ba2 Ba1 120.60(8) 7_554 .
S3 Ba2 Ba1 140.57(3) 9_554 .
S8 Ba2 Ba1 46.98(6) 4_554 .
S2 Ba2 Ba1 52.45(4) . .
S4 Ba2 Ba1 47.16(5) . .
S1 Ba2 Ba1 137.15(3) 3_665 .
S4 Ba2 Ba1 111.25(4) 3_665 .
Zn1 Ba2 Ba1 133.12(2) 9_554 .
Zn2 Ba2 Ba1 105.81(2) . .
Zn3 Ba2 Ba1 154.79(7) 7_554 .
Ba1 Ba2 Ba1 65.576(15) 3_665 .
S1 Zn1 S2 111.53(9) 5 .
S1 Zn1 S3 109.90(7) 5 .
S2 Zn1 S3 111.66(9) . .
S1 Zn1 S1 100.45(10) 5 4_455
S2 Zn1 S1 120.59(9) . 4_455
S3 Zn1 S1 101.73(7) . 4_455
S1 Zn1 Ba2 73.23(6) 5 5
S2 Zn1 Ba2 170.24(8) . 5
S3 Zn1 Ba2 58.64(5) . 5
S1 Zn1 Ba2 65.31(5) 4_455 5
S1 Zn1 Ba1 152.68(6) 5 2
S2 Zn1 Ba1 66.86(6) . 2
S3 Zn1 Ba1 95.02(5) . 2
S1 Zn1 Ba1 62.41(5) 4_455 2
Ba2 Zn1 Ba1 113.11(3) 5 2
S1 Zn2 S4 100.05(9) 2 2
S1 Zn2 S3 102.09(8) 2 9_554
S4 Zn2 S3 118.81(9) 2 9_554
S1 Zn2 S5 112.16(8) 2 .
S4 Zn2 S5 123.04(10) 2 .
S3 Zn2 S5 99.24(7) 9_554 .
S1 Zn2 Ba1 65.23(6) 2 9_554
S4 Zn2 Ba1 163.59(8) 2 9_554
S3 Zn2 Ba1 60.95(5) 9_554 9_554
S5 Zn2 Ba1 71.49(7) . 9_554
S1 Zn2 Ba2 136.42(6) 2 .
S4 Zn2 Ba2 70.46(7) 2 .
S3 Zn2 Ba2 54.47(5) 9_554 .
S5 Zn2 Ba2 107.99(4) . .
Ba1 Zn2 Ba2 114.49(3) 9_554 .
Zn3' Zn3 S3 81.2(2) . .
Zn3' Zn3 S3 81.2(2) . 3
S3 Zn3 S3 117.69(12) . 3
Zn3' Zn3 S3 81.2(2) . 2
S3 Zn3 S3 117.69(12) . 2
S3 Zn3 S3 117.69(12) 3 2
Zn3' Zn3 S6 180.000(5) . .
S3 Zn3 S6 98.8(2) . .
S3 Zn3 S6 98.8(2) 3 .
S3 Zn3 S6 98.8(2) 2 .
Zn3' Zn3 Ba2 127.13(10) . 4_445
S3 Zn3 Ba2 96.46(13) . 4_445
S3 Zn3 Ba2 53.18(12) 3 4_445
S3 Zn3 Ba2 139.9(2) 2 4_445
S6 Zn3 Ba2 52.87(10) . 4_445
Zn3' Zn3 Ba2 127.13(11) . 5
S3 Zn3 Ba2 53.18(12) . 5
S3 Zn3 Ba2 139.9(2) 3 5
S3 Zn3 Ba2 96.46(13) 2 5
S6 Zn3 Ba2 52.87(10) . 5
Ba2 Zn3 Ba2 87.33(15) 4_445 5
Zn3' Zn3 Ba2 127.13(10) . 6_455
S3 Zn3 Ba2 139.9(2) . 6_455
S3 Zn3 Ba2 96.46(13) 3 6_455
S3 Zn3 Ba2 53.18(13) 2 6_455
S6 Zn3 Ba2 52.87(10) . 6_455
Ba2 Zn3 Ba2 87.33(15) 4_445 6_455
Ba2 Zn3 Ba2 87.33(15) 5 6_455
Zn3 Zn3' S3 82.6(6) . .
Zn3 Zn3' S3 82.6(6) . 3
S3 Zn3' S3 118.4(3) . 3
Zn3 Zn3' S3 82.6(6) . 2
S3 Zn3' S3 118.4(3) . 2
S3 Zn3' S3 118.4(3) 3 2
Zn3 Zn3' S7 180.000(2) . .
S3 Zn3' S7 97.4(6) . .
S3 Zn3' S7 97.4(6) 3 .
S3 Zn3' S7 97.4(6) 2 .
Zn3 Zn3' Ba1 127.8(3) . 3
S3 Zn3' Ba1 141.5(7) . 3
S3 Zn3' Ba1 55.1(3) 3 3
S3 Zn3' Ba1 91.5(4) 2 3
S7 Zn3' Ba1 52.2(3) . 3
Zn3 Zn3' Ba1 127.8(3) . .
S3 Zn3' Ba1 55.1(3) . .
S3 Zn3' Ba1 91.5(4) 3 .
S3 Zn3' Ba1 141.5(7) 2 .
S7 Zn3' Ba1 52.2(3) . .
Ba1 Zn3' Ba1 86.4(4) 3 .
Zn3 Zn3' Ba1 127.8(3) . 2
S3 Zn3' Ba1 91.5(4) . 2
S3 Zn3' Ba1 141.5(7) 3 2
S3 Zn3' Ba1 55.1(3) 2 2
S7 Zn3' Ba1 52.2(3) . 2
Ba1 Zn3' Ba1 86.4(4) 3 2
Ba1 Zn3' Ba1 86.4(4) . 2
S6 Ga1 S2 106.81(8) . 4_445
S6 Ga1 S2 106.81(8) . 5
S2 Ga1 S2 111.99(7) 4_445 5
S6 Ga1 S2 106.81(8) . 6_455
S2 Ga1 S2 111.99(7) 4_445 6_455
S2 Ga1 S2 111.99(7) 5 6_455
S7 Ga2 S4 109.74(7) . 3
S7 Ga2 S4 109.74(7) . .
S4 Ga2 S4 109.20(8) 3 .
S7 Ga2 S4 109.74(7) . 2
S4 Ga2 S4 109.20(8) 3 2
S4 Ga2 S4 109.20(8) . 2
S7 Ga2 Ba1 52.98(2) . .
S4 Ga2 Ba1 133.47(7) 3 .
S4 Ga2 Ba1 57.56(7) . .
S4 Ga2 Ba1 117.29(7) 2 .
S7 Ga2 Ba1 52.98(2) . 2
S4 Ga2 Ba1 117.29(7) 3 2
S4 Ga2 Ba1 133.47(7) . 2
S4 Ga2 Ba1 57.56(7) 2 2
Ba1 Ga2 Ba1 87.50(3) . 2
S7 Ga2 Ba1 52.98(2) . 3
S4 Ga2 Ba1 57.56(7) 3 3
S4 Ga2 Ba1 117.29(7) . 3
S4 Ga2 Ba1 133.47(7) 2 3
Ba1 Ga2 Ba1 87.50(3) . 3
Ba1 Ga2 Ba1 87.50(3) 2 3
Zn1 S1 Zn2 111.16(8) 9_554 3
Zn1 S1 Zn1 105.59(9) 9_554 7_544
Zn2 S1 Zn1 134.93(8) 3 7_544
Zn1 S1 Ba1 86.81(6) 9_554 8_544
Zn2 S1 Ba1 76.81(6) 3 8_544
Zn1 S1 Ba1 80.17(6) 7_544 8_544
Zn1 S1 Ba2 140.73(8) 9_554 2_655
Zn2 S1 Ba2 90.26(6) 3 2_655
Zn1 S1 Ba2 76.64(5) 7_544 2_655
Ba1 S1 Ba2 131.16(5) 8_544 2_655
Zn1 S2 Ga1 104.65(11) . 7_554
Zn1 S2 Ba2 163.72(11) . .
Ga1 S2 Ba2 88.72(9) 7_554 .
Zn1 S2 Ba1 87.51(8) . 3_665
Ga1 S2 Ba1 91.36(7) 7_554 3_665
Ba2 S2 Ba1 82.85(6) . 3_665
Zn1 S2 Ba1 76.94(7) . 2
Ga1 S2 Ba1 86.36(7) 7_554 2
Ba2 S2 Ba1 113.78(7) . 2
Ba1 S2 Ba1 163.13(9) 3_665 2
Zn1 S2 Ba1 84.99(8) . .
Ga1 S2 Ba1 170.20(11) 7_554 .
Ba2 S2 Ba1 81.48(5) . .
Ba1 S2 Ba1 87.24(6) 3_665 .
Ba1 S2 Ba1 97.74(6) 2 .
Zn3' S3 Zn3 16.2(4) . .
Zn3' S3 Zn1 113.2(3) . .
Zn3 S3 Zn1 120.11(11) . .
Zn3' S3 Zn2 121.9(2) . 5
Zn3 S3 Zn2 115.01(13) . 5
Zn1 S3 Zn2 124.39(8) . 5
Zn3' S3 Ba2 105.9(6) . 5
Zn3 S3 Ba2 91.7(2) . 5
Zn1 S3 Ba2 82.87(6) . 5
Zn2 S3 Ba2 88.93(6) 5 5
Zn3' S3 Ba1 89.7(5) . .
Zn3 S3 Ba1 103.4(2) . .
Zn1 S3 Ba1 93.61(6) . .
Zn2 S3 Ba1 80.23(6) 5 .
Ba2 S3 Ba1 164.07(6) 5 .
Ga2 S4 Zn2 105.05(11) . 3
Ga2 S4 Ba1 86.83(9) . .
Zn2 S4 Ba1 168.12(11) 3 .
Ga2 S4 Ba2 97.01(8) . .
Zn2 S4 Ba2 92.72(9) 3 .
Ba1 S4 Ba2 85.40(6) . .
Ga2 S4 Ba2 166.48(11) . 2_655
Zn2 S4 Ba2 88.15(8) 3 2_655
Ba1 S4 Ba2 80.01(5) . 2_655
Ba2 S4 Ba2 85.09(6) . 2_655
Zn2 S5 Zn2 96.15(10) . 3
Zn2 S5 Zn2 96.15(10) . 2
Zn2 S5 Zn2 96.15(10) 3 2
Zn2 S5 Ba1 71.39(4) . 9_554
Zn2 S5 Ba1 128.40(4) 3 9_554
Zn2 S5 Ba1 134.07(4) 2 9_554
Zn2 S5 Ba1 128.40(4) . 7_444
Zn2 S5 Ba1 134.07(4) 3 7_444
Zn2 S5 Ba1 71.39(4) 2 7_444
Ba1 S5 Ba1 82.35(6) 9_554 7_444
Zn2 S5 Ba1 134.07(4) . 8_544
Zn2 S5 Ba1 71.39(4) 3 8_544
Zn2 S5 Ba1 128.40(4) 2 8_544
Ba1 S5 Ba1 82.35(6) 9_554 8_544
Ba1 S5 Ba1 82.35(6) 7_444 8_544
Ga1 S6 Zn3 180.000(1) . .
Ga1 S6 Ba2 92.50(8) . 4_445
Zn3 S6 Ba2 87.50(8) . 4_445
Ga1 S6 Ba2 92.50(8) . 5
Zn3 S6 Ba2 87.50(8) . 5
Ba2 S6 Ba2 119.812(12) 4_445 5
Ga1 S6 Ba2 92.50(8) . 6_455
Zn3 S6 Ba2 87.50(8) . 6_455
Ba2 S6 Ba2 119.812(12) 4_445 6_455
Ba2 S6 Ba2 119.810(12) 5 6_455
Ga2 S7 Zn3' 180.000(2) . .
Ga2 S7 Ba1 92.76(8) . 3
Zn3' S7 Ba1 87.24(8) . 3
Ga2 S7 Ba1 92.76(8) . .
Zn3' S7 Ba1 87.24(8) . .
Ba1 S7 Ba1 119.771(14) 3 .
Ga2 S7 Ba1 92.76(8) . 2
Zn3' S7 Ba1 87.24(8) . 2
Ba1 S7 Ba1 119.771(14) 3 2
Ba1 S7 Ba1 119.771(14) . 2
Ba2 S8 Ba2 92.82(12) 7_445 9
Ba2 S8 Ba2 92.82(12) 7_445 8_545
Ba2 S8 Ba2 92.82(12) 9 8_545
Ba2 S8 Ba1 85.356(16) 7_445 9
Ba2 S8 Ba1 87.670(16) 9 9
Ba2 S8 Ba1 178.13(10) 8_545 9
Ba2 S8 Ba1 87.670(16) 7_445 7_445
Ba2 S8 Ba1 178.13(10) 9 7_445
Ba2 S8 Ba1 85.354(16) 8_545 7_445
Ba1 S8 Ba1 94.17(12) 9 7_445
Ba2 S8 Ba1 178.13(10) 7_445 8_545
Ba2 S8 Ba1 85.354(16) 9 8_545
Ba2 S8 Ba1 87.669(15) 8_545 8_545
Ba1 S8 Ba1 94.17(12) 9 8_545
Ba1 S8 Ba1 94.17(12) 7_445 8_545

loop_
_geom_bond_atom_site_label_1
_geom_bond_atom_site_label_2
_geom_bond_distance
_geom_bond_site_symmetry_2
Ba1 S7 3.1383(6) .
Ba1 S3 3.2554(19) .
Ba1 S8 3.301(3) 4_554
Ba1 S4 3.319(3) .
Ba1 S2 3.387(2) 2_655
Ba1 S1 3.422(2) 6
Ba1 S2 3.591(2) 3
Ba1 S2 3.617(3) .
Ba1 Zn2 3.6697(14) 5
Ba1 S5 3.672(2) 4
Ba1 Zn1 3.8047(12) 3
Ba1 Ga2 3.9259(13) .
Ba2 S6 3.1753(6) 7_554
Ba2 S3 3.1866(19) 9_554
Ba2 S8 3.212(3) 4_554
Ba2 S2 3.285(3) .
Ba2 S4 3.333(3) .
Ba2 S1 3.4582(19) 3_665
Ba2 S4 3.544(3) 3_665
Ba2 Zn1 3.7031(14) 9_554
Ba2 Zn2 3.9149(12) .
Ba2 Zn3 3.979(5) 7_554
Ba2 Ba1 4.4154(8) 3_665
Zn1 S1 2.298(2) 5
Zn1 S2 2.307(3) .
Zn1 S3 2.323(2) .
Zn1 S1 2.346(2) 4_455
Zn1 Ba2 3.7031(14) 5
Zn1 Ba1 3.8047(12) 2
Zn2 S1 2.319(2) 2
Zn2 S4 2.319(3) 2
Zn2 S3 2.3345(19) 9_554
Zn2 S5 2.337(2) .
Zn2 Ba1 3.6697(14) 9_554
Zn3 Zn3' 0.646(17) .
Zn3 S3 2.290(2) .
Zn3 S3 2.290(2) 3
Zn3 S3 2.290(2) 2
Zn3 S6 2.540(10) .
Zn3 Ba2 3.979(5) 4_445
Zn3 Ba2 3.979(5) 5
Zn3 Ba2 3.979(5) 6_455
Zn3' S3 2.281(4) .
Zn3' S3 2.281(4) 3
Zn3' S3 2.281(4) 2
Zn3' S7 2.58(3) .
Zn3' Ba1 3.967(16) 3
Zn3' Ba1 3.967(16) 2
Ga1 S6 2.252(5) .
Ga1 S2 2.307(3) 4_445
Ga1 S2 2.307(3) 5
Ga1 S2 2.307(3) 6_455
Ga2 S7 2.213(5) .
Ga2 S4 2.289(3) 3
Ga2 S4 2.289(3) .
Ga2 S4 2.289(3) 2
Ga2 Ba1 3.9259(13) 2
Ga2 Ba1 3.9259(13) 3
S1 Zn1 2.298(2) 9_554
S1 Zn2 2.319(2) 3
S1 Zn1 2.346(2) 7_544
S1 Ba1 3.422(2) 8_544
S1 Ba2 3.4582(19) 2_655
S2 Ga1 2.307(3) 7_554
S2 Ba1 3.387(2) 3_665
S2 Ba1 3.591(2) 2
S3 Zn2 2.3345(19) 5
S3 Ba2 3.1867(19) 5
S4 Zn2 2.319(3) 3
S4 Ba2 3.544(3) 2_655
S5 Zn2 2.337(2) 3
S5 Zn2 2.337(2) 2
S5 Ba1 3.672(2) 9_554
S5 Ba1 3.672(2) 7_444
S5 Ba1 3.672(2) 8_544
S6 Ba2 3.1753(6) 4_445
S6 Ba2 3.1753(6) 5
S6 Ba2 3.1754(6) 6_455
S7 Ba1 3.1383(6) 3
S7 Ba1 3.1383(6) 2
S8 Ba2 3.212(3) 7_445
S8 Ba2 3.212(3) 9
S8 Ba2 3.212(3) 8_545
S8 Ba1 3.301(3) 9
S8 Ba1 3.301(3) 7_445
S8 Ba1 3.301(3) 8_545
